data_2226926
loop_
_publ_author_name
'Khan, Islam Ullah'
'John, Peter'
'Khizar, Saima'
'Sharif, Shahzad'
'Tiekink, Edward R. T.'

_publ_section_title
;
 <i>N</i>-{4-[(3,4-Dimethylphenyl)sulfamoyl]phenyl}acetamide
;
_journal_issue 8
_journal_name_full 'Acta Crystallographica Section E'
_journal_page_first o2134
_journal_page_last o2135
_journal_paper_doi 10.1107/S1600536810029405
_journal_volume 66
_journal_year 2010
_chemical_formula_iupac 'C16 H18 N2 O3 S'
_chemical_formula_moiety 'C16 H18 N2 O3 S'
_chemical_formula_sum 'C16 H18 N2 O3 S'
_chemical_formula_weight 318.40
_chemical_name_systematic
;
<i>N</i>-{4-[(3,4-Dimethylphenyl)sulfamoyl]phenyl}acetamide
;
_space_group_IT_number 2
_symmetry_cell_setting triclinic
_symmetry_space_group_name_Hall '-P 1'
_symmetry_space_group_name_H-M 'P -1'
_atom_sites_solution_hydrogens geom
_atom_sites_solution_primary direct
_atom_sites_solution_secondary difmap
_audit_creation_method SHELXL-97
_cell_angle_alpha 71.3400(10)
_cell_angle_beta 77.1360(10)
_cell_angle_gamma 81.0890(10)
_cell_formula_units_Z 4
_cell_length_a 8.4317(3)
_cell_length_b 13.6142(5)
_cell_length_c 15.1796(5)
_cell_measurement_reflns_used 9916
_cell_measurement_temperature 293(2)
_cell_measurement_theta_max 28.2
_cell_measurement_theta_min 2.5
_cell_volume 1602.83(10)
_computing_cell_refinement 'SAINT (Bruker, 2007)'
_computing_data_collection 'APEX2 (Bruker, 2007)'
_computing_data_reduction 'SAINT (Bruker, 2007)'
_computing_molecular_graphics
;
ORTEP-3 (Farrugia, 1997), DIAMOND (Brandenburg, 2006) and
<i>Qmol</i>
(Gans & Shalloway, 2001)
;
_computing_publication_material 'publCIF (Westrip, 2010)'
_computing_structure_refinement 'SHELXL97 (Sheldrick, 2008)'
_computing_structure_solution 'SHELXS97 (Sheldrick, 2008)'
_diffrn_ambient_temperature 293(2)
_diffrn_measured_fraction_theta_full 0.995
_diffrn_measured_fraction_theta_max 0.995
_diffrn_measurement_device_type 'Bruker APEXII CCD'
_diffrn_measurement_method '\f and \w scans'
_diffrn_radiation_monochromator graphite
_diffrn_radiation_source 'fine-focus sealed tube'
_diffrn_radiation_type MoK\a
_diffrn_radiation_wavelength 0.71073
_diffrn_reflns_av_R_equivalents 0.0301
_diffrn_reflns_av_sigmaI/netI 0.0311
_diffrn_reflns_limit_h_max 10
_diffrn_reflns_limit_h_min -10
_diffrn_reflns_limit_k_max 17
_diffrn_reflns_limit_k_min -17
_diffrn_reflns_limit_l_max 19
_diffrn_reflns_limit_l_min -19
_diffrn_reflns_number 27476
_diffrn_reflns_theta_full 27.50
_diffrn_reflns_theta_max 27.50
_diffrn_reflns_theta_min 2.49
_exptl_absorpt_coefficient_mu 0.216
_exptl_absorpt_correction_T_max 0.940
_exptl_absorpt_correction_T_min 0.817
_exptl_absorpt_correction_type multi-scan
_exptl_absorpt_process_details '(SADABS; Sheldrick, 1996)'
_exptl_crystal_colour light-orange
_exptl_crystal_density_diffrn 1.319
_exptl_crystal_density_method 'not measured'
_exptl_crystal_description prism
_exptl_crystal_F_000 672
_exptl_crystal_size_max 0.27
_exptl_crystal_size_mid 0.11
_exptl_crystal_size_min 0.08
_refine_diff_density_max 0.340
_refine_diff_density_min -0.393
_refine_ls_extinction_method none
_refine_ls_goodness_of_fit_ref 1.063
_refine_ls_hydrogen_treatment mixed
_refine_ls_matrix_type full
_refine_ls_number_parameters 415
_refine_ls_number_reflns 7319
_refine_ls_number_restraints 4
_refine_ls_restrained_S_all 1.063
_refine_ls_R_factor_all 0.0640
_refine_ls_R_factor_gt 0.0458
_refine_ls_shift/su_max 0.001
_refine_ls_shift/su_mean 0.000
_refine_ls_structure_factor_coef Fsqd
_refine_ls_weighting_details 'calc w=1/[\s^2^(Fo^2^)+(0.0790P)^2^+0.5450P] where P=(Fo^2^+2Fc^2^)/3'
_refine_ls_weighting_scheme calc
_refine_ls_wR_factor_gt 0.1284
_refine_ls_wR_factor_ref 0.1515
_reflns_number_gt 5632
_reflns_number_total 7319
_reflns_threshold_expression I>2\s(I)
_cod_data_source_file hb5572.cif
_cod_data_source_block I
_cod_database_code 2226926
_cod_database_fobs_code 2226926

loop_
_symmetry_equiv_pos_as_xyz
'x, y, z'
'-x, -y, -z'

loop_
_atom_site_type_symbol
_atom_site_label
_atom_site_fract_x
_atom_site_fract_y
_atom_site_fract_z
_atom_site_U_iso_or_equiv
_atom_site_adp_type
_atom_site_calc_flag
_atom_site_refinement_flags
_atom_site_occupancy
_atom_site_disorder_assembly
_atom_site_disorder_group
S S1 0.98322(6) 0.29377(4) 0.73537(4) 0.04718(16) Uani d . 1 . .
O O1 1.1132(2) 0.28964(14) 0.65701(12) 0.0646(5) Uani d . 1 . .
O O2 0.9185(2) 0.20011(12) 0.79683(13) 0.0621(4) Uani d . 1 . .
O O3 0.2213(2) 0.51502(15) 0.64850(14) 0.0716(5) Uani d . 1 . .
N N1 1.0577(2) 0.34788(15) 0.79690(13) 0.0490(4) Uani d D 1 . .
H H1N 1.105(3) 0.4029(13) 0.7617(15) 0.059 Uiso d D 1 . .
N N2 0.4537(2) 0.59093(14) 0.57736(14) 0.0516(5) Uani d D 1 . .
H H2N 0.488(3) 0.6506(12) 0.5403(15) 0.062 Uiso d D 1 . .
C C1 0.9606(3) 0.36318(18) 0.88249(15) 0.0479(5) Uani d . 1 . .
C C2 0.9398(4) 0.2785(2) 0.96293(18) 0.0641(6) Uani d . 1 . .
H H2 0.9835 0.2122 0.9603 0.077 Uiso calc R 1 . .
C C3 0.8541(4) 0.2932(2) 1.04648(19) 0.0732(8) Uani d . 1 . .
H H3 0.8399 0.2361 1.1003 0.088 Uiso calc R 1 . .
C C4 0.7889(3) 0.3900(2) 1.05273(18) 0.0638(6) Uani d . 1 . .
C C5 0.8081(3) 0.4762(2) 0.97240(19) 0.0595(6) Uani d . 1 . .
C C6 0.8955(3) 0.46140(19) 0.88680(17) 0.0540(5) Uani d . 1 . .
H H6 0.9097 0.5181 0.8326 0.065 Uiso calc R 1 . .
C C7 0.6971(5) 0.4053(3) 1.1468(2) 0.0939(10) Uani d . 1 . .
H H7A 0.6751 0.3387 1.1917 0.141 Uiso calc R 1 . .
H H7B 0.5959 0.4470 1.1376 0.141 Uiso calc R 1 . .
H H7C 0.7625 0.4397 1.1700 0.141 Uiso calc R 1 . .
C C8 0.7413(4) 0.5840(2) 0.9746(2) 0.0844(9) Uani d . 1 . .
H H8A 0.6241 0.5881 0.9881 0.127 Uiso calc R 1 . .
H H8B 0.7773 0.6328 0.9143 0.127 Uiso calc R 1 . .
H H8C 0.7796 0.6003 1.0228 0.127 Uiso calc R 1 . .
C C9 0.8222(2) 0.37923(16) 0.69024(14) 0.0417(4) Uani d . 1 . .
C C10 0.8574(3) 0.47298(17) 0.62245(17) 0.0524(5) Uani d . 1 . .
H H10 0.9649 0.4899 0.6015 0.063 Uiso calc R 1 . .
C C11 0.7335(3) 0.54057(17) 0.58647(17) 0.0522(5) Uani d . 1 . .
H H11 0.7574 0.6033 0.5407 0.063 Uiso calc R 1 . .
C C12 0.5724(2) 0.51646(16) 0.61760(15) 0.0433(4) Uani d . 1 . .
C C13 0.5385(3) 0.42172(19) 0.68438(18) 0.0591(6) Uani d . 1 . .
H H13 0.4314 0.4040 0.7048 0.071 Uiso calc R 1 . .
C C14 0.6637(3) 0.35388(18) 0.72046(17) 0.0546(6) Uani d . 1 . .
H H14 0.6407 0.2905 0.7656 0.065 Uiso calc R 1 . .
C C15 0.2910(2) 0.58790(17) 0.59298(15) 0.0462(5) Uani d . 1 . .
C C16 0.2010(3) 0.6818(2) 0.53545(18) 0.0591(6) Uani d . 1 . .
H H16A 0.1901 0.6702 0.4780 0.089 Uiso calc R 1 . .
H H16B 0.2607 0.7415 0.5204 0.089 Uiso calc R 1 . .
H H16C 0.0945 0.6939 0.5712 0.089 Uiso calc R 1 . .
S S2 0.43431(5) 0.11151(4) 0.58705(3) 0.03881(14) Uani d . 1 . .
O O4 0.42248(18) 0.20348(12) 0.50888(10) 0.0522(4) Uani d . 1 . .
O O5 0.57822(16) 0.04038(12) 0.58419(10) 0.0478(3) Uani d . 1 . .
O O6 -0.0669(2) -0.28130(14) 0.73484(17) 0.0821(6) Uani d . 1 . .
N N3 0.4199(2) 0.15276(13) 0.67873(12) 0.0430(4) Uani d D 1 . .
H H3N 0.3329(19) 0.1964(15) 0.6800(16) 0.052 Uiso d D 1 . .
N N4 -0.1488(2) -0.11535(14) 0.65969(13) 0.0449(4) Uani d D 1 . .
H H4N -0.2356(19) -0.0768(16) 0.6428(16) 0.054 Uiso d D 1 . .
C C17 0.4346(2) 0.07454(16) 0.76766(14) 0.0419(4) Uani d . 1 . .
C C18 0.5893(3) 0.03908(17) 0.78749(14) 0.0467(5) Uani d . 1 . .
H H18 0.6796 0.0685 0.7452 0.056 Uiso calc R 1 . .
C C19 0.6119(3) -0.03979(19) 0.86957(16) 0.0563(6) Uani d . 1 . .
C C20 0.4745(4) -0.08221(18) 0.93320(16) 0.0610(6) Uani d . 1 . .
C C21 0.3204(4) -0.0419(2) 0.91310(17) 0.0626(6) Uani d . 1 . .
H H21 0.2288 -0.0678 0.9566 0.075 Uiso calc R 1 . .
C C22 0.2991(3) 0.03525(19) 0.83092(16) 0.0540(5) Uani d . 1 . .
H H22 0.1948 0.0603 0.8185 0.065 Uiso calc R 1 . .
C C23 0.7826(4) -0.0759(3) 0.8881(2) 0.0831(10) Uani d . 1 . .
H H23A 0.7900 -0.0700 0.9484 0.125 Uiso calc R 1 . .
H H23B 0.8586 -0.0334 0.8393 0.125 Uiso calc R 1 . .
H H23C 0.8081 -0.1472 0.8883 0.125 Uiso calc R 1 . .
C C24 0.4914(5) -0.1688(2) 1.02311(19) 0.0908(11) Uani d . 1 . .
H H24A 0.3848 -0.1860 1.0587 0.136 Uiso calc R 1 . .
H H24B 0.5491 -0.1466 1.0602 0.136 Uiso calc R 1 . .
H H24C 0.5509 -0.2290 1.0076 0.136 Uiso calc R 1 . .
C C25 0.2646(2) 0.04302(15) 0.60532(13) 0.0374(4) Uani d . 1 . .
C C26 0.1210(2) 0.09493(15) 0.57695(14) 0.0401(4) Uani d . 1 . .
H H26 0.1155 0.1660 0.5456 0.048 Uiso calc R 1 . .
C C27 -0.0130(2) 0.04060(15) 0.59549(14) 0.0414(4) Uani d . 1 . .
H H27 -0.1093 0.0752 0.5763 0.050 Uiso calc R 1 . .
C C28 -0.0064(2) -0.06551(15) 0.64266(13) 0.0375(4) Uani d . 1 . .
C C29 0.1378(3) -0.11701(17) 0.67113(16) 0.0481(5) Uani d . 1 . .
H H29 0.1436 -0.1880 0.7027 0.058 Uiso calc R 1 . .
C C30 0.2719(2) -0.06227(16) 0.65223(16) 0.0479(5) Uani d . 1 . .
H H30 0.3684 -0.0966 0.6713 0.058 Uiso calc R 1 . .
C C31 -0.1732(3) -0.21692(17) 0.70512(16) 0.0500(5) Uani d . 1 . .
C C32 -0.3442(3) -0.2432(2) 0.7171(2) 0.0676(7) Uani d . 1 . .
H H32A -0.3471 -0.3174 0.7390 0.101 Uiso calc R 1 . .
H H32B -0.3802 -0.2160 0.6575 0.101 Uiso calc R 1 . .
H H32C -0.4150 -0.2130 0.7624 0.101 Uiso calc R 1 . .

loop_
_atom_site_aniso_label
_atom_site_aniso_U_11
_atom_site_aniso_U_22
_atom_site_aniso_U_33
_atom_site_aniso_U_12
_atom_site_aniso_U_13
_atom_site_aniso_U_23
S1 0.0455(3) 0.0374(3) 0.0539(3) 0.0065(2) -0.0116(2) -0.0101(2)
O1 0.0577(9) 0.0618(11) 0.0668(11) 0.0172(8) -0.0044(8) -0.0239(9)
O2 0.0679(10) 0.0357(8) 0.0770(11) -0.0009(7) -0.0216(9) -0.0051(8)
O3 0.0444(8) 0.0658(11) 0.0858(13) -0.0150(8) -0.0131(8) 0.0089(10)
N1 0.0439(9) 0.0468(10) 0.0514(10) -0.0044(7) -0.0128(8) -0.0049(8)
N2 0.0404(9) 0.0415(10) 0.0610(11) -0.0075(7) -0.0141(8) 0.0059(8)
C1 0.0462(11) 0.0495(12) 0.0479(11) -0.0076(9) -0.0156(9) -0.0079(9)
C2 0.0833(18) 0.0505(14) 0.0547(14) -0.0087(12) -0.0202(12) -0.0041(11)
C3 0.102(2) 0.0596(17) 0.0513(14) -0.0204(15) -0.0161(14) 0.0007(12)
C4 0.0640(15) 0.0708(17) 0.0557(14) -0.0198(12) -0.0127(11) -0.0101(12)
C5 0.0582(13) 0.0540(14) 0.0721(16) -0.0057(11) -0.0218(12) -0.0196(12)
C6 0.0547(12) 0.0493(13) 0.0562(13) -0.0065(10) -0.0187(10) -0.0065(10)
C7 0.104(3) 0.111(3) 0.0642(18) -0.030(2) 0.0025(17) -0.0253(18)
C8 0.101(2) 0.0665(19) 0.088(2) 0.0055(16) -0.0203(18) -0.0299(16)
C9 0.0418(10) 0.0380(10) 0.0428(10) 0.0009(8) -0.0108(8) -0.0085(8)
C10 0.0392(10) 0.0464(12) 0.0626(14) -0.0084(9) -0.0101(9) -0.0015(10)
C11 0.0431(11) 0.0416(12) 0.0596(13) -0.0102(9) -0.0114(9) 0.0061(10)
C12 0.0384(9) 0.0402(11) 0.0469(11) -0.0039(8) -0.0107(8) -0.0047(9)
C13 0.0392(10) 0.0521(13) 0.0684(15) -0.0094(9) -0.0076(10) 0.0073(11)
C14 0.0486(11) 0.0432(12) 0.0557(13) -0.0061(9) -0.0064(10) 0.0063(10)
C15 0.0397(10) 0.0475(12) 0.0509(12) -0.0060(8) -0.0108(8) -0.0111(10)
C16 0.0473(12) 0.0582(14) 0.0693(15) 0.0021(10) -0.0215(11) -0.0114(12)
S2 0.0337(2) 0.0399(3) 0.0370(3) -0.00307(18) -0.00693(17) -0.0032(2)
O4 0.0509(8) 0.0477(9) 0.0472(8) -0.0108(6) -0.0123(6) 0.0059(7)
O5 0.0347(7) 0.0563(9) 0.0480(8) 0.0032(6) -0.0056(6) -0.0141(7)
O6 0.0568(10) 0.0438(10) 0.1222(17) -0.0065(8) -0.0184(10) 0.0100(10)
N3 0.0425(9) 0.0375(9) 0.0483(9) 0.0003(7) -0.0121(7) -0.0109(7)
N4 0.0395(8) 0.0405(10) 0.0530(10) -0.0030(7) -0.0140(7) -0.0083(8)
C17 0.0471(10) 0.0400(11) 0.0396(10) -0.0025(8) -0.0088(8) -0.0134(8)
C18 0.0494(11) 0.0511(12) 0.0402(10) 0.0029(9) -0.0105(8) -0.0165(9)
C19 0.0755(15) 0.0512(13) 0.0453(12) 0.0171(11) -0.0212(11) -0.0224(10)
C20 0.102(2) 0.0404(12) 0.0401(11) -0.0001(12) -0.0145(12) -0.0133(10)
C21 0.0804(17) 0.0556(14) 0.0489(13) -0.0188(13) -0.0002(12) -0.0134(11)
C22 0.0533(12) 0.0550(13) 0.0534(13) -0.0089(10) -0.0069(10) -0.0157(11)
C23 0.089(2) 0.100(2) 0.0619(16) 0.0414(18) -0.0383(15) -0.0322(16)
C24 0.160(3) 0.0508(16) 0.0530(15) 0.0002(18) -0.0255(18) -0.0038(13)
C25 0.0364(9) 0.0375(10) 0.0358(9) -0.0003(7) -0.0069(7) -0.0085(8)
C26 0.0414(9) 0.0333(10) 0.0414(10) 0.0004(7) -0.0111(8) -0.0048(8)
C27 0.0369(9) 0.0387(10) 0.0462(11) 0.0024(7) -0.0134(8) -0.0081(8)
C28 0.0389(9) 0.0382(10) 0.0348(9) -0.0016(7) -0.0074(7) -0.0103(8)
C29 0.0466(11) 0.0351(10) 0.0569(12) -0.0011(8) -0.0154(9) -0.0032(9)
C30 0.0388(10) 0.0400(11) 0.0587(13) 0.0042(8) -0.0162(9) -0.0048(9)
C31 0.0481(11) 0.0446(12) 0.0527(12) -0.0085(9) -0.0062(9) -0.0081(10)
C32 0.0576(14) 0.0593(15) 0.0813(18) -0.0187(12) -0.0171(12) -0.0057(13)

loop_
_atom_type_symbol
_atom_type_description
_atom_type_scat_dispersion_real
_atom_type_scat_dispersion_imag
_atom_type_scat_source
C C 0.0030 0.0020 'International Tables Vol C Tables 4.2.6.8 and 6.1.1.4'
H H 0.0000 0.0000 'International Tables Vol C Tables 4.2.6.8 and 6.1.1.4'
N N 0.0060 0.0030 'International Tables Vol C Tables 4.2.6.8 and 6.1.1.4'
O O 0.0110 0.0060 'International Tables Vol C Tables 4.2.6.8 and 6.1.1.4'
S S 0.1250 0.1230 'International Tables Vol C Tables 4.2.6.8 and 6.1.1.4'

loop_
_geom_angle_atom_site_label_1
_geom_angle_atom_site_label_2
_geom_angle_atom_site_label_3
_geom_angle_site_symmetry_1
_geom_angle_site_symmetry_3
_geom_angle
_geom_angle_publ_flag
O2 S1 O1 . . 119.55(11) ?
O2 S1 N1 . . 108.66(10) ?
O1 S1 N1 . . 104.34(11) ?
O2 S1 C9 . . 108.30(10) ?
O1 S1 C9 . . 107.73(10) ?
N1 S1 C9 . . 107.70(10) ?
C1 N1 S1 . . 119.80(14) ?
C1 N1 H1N . . 111.8(17) ?
S1 N1 H1N . . 112.1(17) ?
C15 N2 C12 . . 129.42(18) ?
C15 N2 H2N . . 114.2(18) ?
C12 N2 H2N . . 116.2(18) ?
C6 C1 C2 . . 120.1(2) ?
C6 C1 N1 . . 120.9(2) ?
C2 C1 N1 . . 118.9(2) ?
C3 C2 C1 . . 119.4(3) ?
C3 C2 H2 . . 120.3 ?
C1 C2 H2 . . 120.3 ?
C4 C3 C2 . . 121.7(2) ?
C4 C3 H3 . . 119.2 ?
C2 C3 H3 . . 119.2 ?
C3 C4 C5 . . 119.7(2) ?
C3 C4 C7 . . 120.9(3) ?
C5 C4 C7 . . 119.3(3) ?
C4 C5 C6 . . 118.7(2) ?
C4 C5 C8 . . 122.4(3) ?
C6 C5 C8 . . 118.8(2) ?
C1 C6 C5 . . 120.4(2) ?
C1 C6 H6 . . 119.8 ?
C5 C6 H6 . . 119.8 ?
C4 C7 H7A . . 109.5 ?
C4 C7 H7B . . 109.5 ?
H7A C7 H7B . . 109.5 ?
C4 C7 H7C . . 109.5 ?
H7A C7 H7C . . 109.5 ?
H7B C7 H7C . . 109.5 ?
C5 C8 H8A . . 109.5 ?
C5 C8 H8B . . 109.5 ?
H8A C8 H8B . . 109.5 ?
C5 C8 H8C . . 109.5 ?
H8A C8 H8C . . 109.5 ?
H8B C8 H8C . . 109.5 ?
C14 C9 C10 . . 120.07(18) ?
C14 C9 S1 . . 121.03(16) ?
C10 C9 S1 . . 118.90(15) ?
C11 C10 C9 . . 119.73(19) ?
C11 C10 H10 . . 120.1 ?
C9 C10 H10 . . 120.1 ?
C10 C11 C12 . . 120.71(19) ?
C10 C11 H11 . . 119.6 ?
C12 C11 H11 . . 119.6 ?
C13 C12 C11 . . 119.18(19) ?
C13 C12 N2 . . 124.18(18) ?
C11 C12 N2 . . 116.63(18) ?
C14 C13 C12 . . 119.9(2) ?
C14 C13 H13 . . 120.1 ?
C12 C13 H13 . . 120.1 ?
C9 C14 C13 . . 120.4(2) ?
C9 C14 H14 . . 119.8 ?
C13 C14 H14 . . 119.8 ?
O3 C15 N2 . . 123.0(2) ?
O3 C15 C16 . . 122.0(2) ?
N2 C15 C16 . . 114.91(19) ?
C15 C16 H16A . . 109.5 ?
C15 C16 H16B . . 109.5 ?
H16A C16 H16B . . 109.5 ?
C15 C16 H16C . . 109.5 ?
H16A C16 H16C . . 109.5 ?
H16B C16 H16C . . 109.5 ?
O4 S2 O5 . . 119.22(9) ?
O4 S2 N3 . . 105.44(10) ?
O5 S2 N3 . . 107.14(9) ?
O4 S2 C25 . . 108.13(9) ?
O5 S2 C25 . . 108.38(9) ?
N3 S2 C25 . . 108.06(9) ?
C17 N3 S2 . . 116.87(13) ?
C17 N3 H3N . . 115.2(15) ?
S2 N3 H3N . . 107.0(16) ?
C31 N4 C28 . . 128.34(17) ?
C31 N4 H4N . . 114.1(16) ?
C28 N4 H4N . . 117.4(16) ?
C22 C17 C18 . . 120.5(2) ?
C22 C17 N3 . . 121.19(19) ?
C18 C17 N3 . . 118.32(18) ?
C17 C18 C19 . . 121.0(2) ?
C17 C18 H18 . . 119.5 ?
C19 C18 H18 . . 119.5 ?
C18 C19 C20 . . 118.8(2) ?
C18 C19 C23 . . 119.1(2) ?
C20 C19 C23 . . 122.1(2) ?
C21 C20 C19 . . 118.8(2) ?
C21 C20 C24 . . 120.0(3) ?
C19 C20 C24 . . 121.2(3) ?
C22 C21 C20 . . 122.1(2) ?
C22 C21 H21 . . 119.0 ?
C20 C21 H21 . . 119.0 ?
C17 C22 C21 . . 118.8(2) ?
C17 C22 H22 . . 120.6 ?
C21 C22 H22 . . 120.6 ?
C19 C23 H23A . . 109.5 ?
C19 C23 H23B . . 109.5 ?
H23A C23 H23B . . 109.5 ?
C19 C23 H23C . . 109.5 ?
H23A C23 H23C . . 109.5 ?
H23B C23 H23C . . 109.5 ?
C20 C24 H24A . . 109.5 ?
C20 C24 H24B . . 109.5 ?
H24A C24 H24B . . 109.5 ?
C20 C24 H24C . . 109.5 ?
H24A C24 H24C . . 109.5 ?
H24B C24 H24C . . 109.5 ?
C30 C25 C26 . . 120.04(18) ?
C30 C25 S2 . . 119.56(14) ?
C26 C25 S2 . . 120.33(15) ?
C27 C26 C25 . . 119.47(18) ?
C27 C26 H26 . . 120.3 ?
C25 C26 H26 . . 120.3 ?
C26 C27 C28 . . 120.75(17) ?
C26 C27 H27 . . 119.6 ?
C28 C27 H27 . . 119.6 ?
C29 C28 C27 . . 119.49(18) ?
C29 C28 N4 . . 123.14(18) ?
C27 C28 N4 . . 117.37(16) ?
C30 C29 C28 . . 119.55(19) ?
C30 C29 H29 . . 120.2 ?
C28 C29 H29 . . 120.2 ?
C29 C30 C25 . . 120.70(18) ?
C29 C30 H30 . . 119.6 ?
C25 C30 H30 . . 119.6 ?
O6 C31 N4 . . 123.2(2) ?
O6 C31 C32 . . 122.2(2) ?
N4 C31 C32 . . 114.7(2) ?
C31 C32 H32A . . 109.5 ?
C31 C32 H32B . . 109.5 ?
H32A C32 H32B . . 109.5 ?
C31 C32 H32C . . 109.5 ?
H32A C32 H32C . . 109.5 ?
H32B C32 H32C . . 109.5 ?

loop_
_geom_bond_atom_site_label_1
_geom_bond_atom_site_label_2
_geom_bond_site_symmetry_2
_geom_bond_distance
_geom_bond_publ_flag
S1 O2 . 1.4219(17) ?
S1 O1 . 1.4363(17) ?
S1 N1 . 1.629(2) ?
S1 C9 . 1.755(2) ?
O3 C15 . 1.210(3) ?
N1 C1 . 1.431(3) ?
N1 H1N . 0.866(10) ?
N2 C15 . 1.344(3) ?
N2 C12 . 1.402(3) ?
N2 H2N . 0.876(10) ?
C1 C6 . 1.381(3) ?
C1 C2 . 1.385(3) ?
C2 C3 . 1.371(4) ?
C2 H2 . 0.9300 ?
C3 C4 . 1.371(4) ?
C3 H3 . 0.9300 ?
C4 C5 . 1.394(4) ?
C4 C7 . 1.525(4) ?
C5 C6 . 1.402(4) ?
C5 C8 . 1.497(4) ?
C6 H6 . 0.9300 ?
C7 H7A . 0.9600 ?
C7 H7B . 0.9600 ?
C7 H7C . 0.9600 ?
C8 H8A . 0.9600 ?
C8 H8B . 0.9600 ?
C8 H8C . 0.9600 ?
C9 C14 . 1.372(3) ?
C9 C10 . 1.385(3) ?
C10 C11 . 1.368(3) ?
C10 H10 . 0.9300 ?
C11 C12 . 1.389(3) ?
C11 H11 . 0.9300 ?
C12 C13 . 1.386(3) ?
C13 C14 . 1.378(3) ?
C13 H13 . 0.9300 ?
C14 H14 . 0.9300 ?
C15 C16 . 1.501(3) ?
C16 H16A . 0.9600 ?
C16 H16B . 0.9600 ?
C16 H16C . 0.9600 ?
S2 O4 . 1.4315(14) ?
S2 O5 . 1.4322(14) ?
S2 N3 . 1.6342(18) ?
S2 C25 . 1.7510(19) ?
O6 C31 . 1.208(3) ?
N3 C17 . 1.444(3) ?
N3 H3N . 0.870(10) ?
N4 C31 . 1.358(3) ?
N4 C28 . 1.404(2) ?
N4 H4N . 0.870(10) ?
C17 C22 . 1.374(3) ?
C17 C18 . 1.382(3) ?
C18 C19 . 1.388(3) ?
C18 H18 . 0.9300 ?
C19 C20 . 1.400(4) ?
C19 C23 . 1.505(4) ?
C20 C21 . 1.390(4) ?
C20 C24 . 1.509(3) ?
C21 C22 . 1.376(3) ?
C21 H21 . 0.9300 ?
C22 H22 . 0.9300 ?
C23 H23A . 0.9600 ?
C23 H23B . 0.9600 ?
C23 H23C . 0.9600 ?
C24 H24A . 0.9600 ?
C24 H24B . 0.9600 ?
C24 H24C . 0.9600 ?
C25 C30 . 1.380(3) ?
C25 C26 . 1.386(3) ?
C26 C27 . 1.374(3) ?
C26 H26 . 0.9300 ?
C27 C28 . 1.391(3) ?
C27 H27 . 0.9300 ?
C28 C29 . 1.390(3) ?
C29 C30 . 1.377(3) ?
C29 H29 . 0.9300 ?
C30 H30 . 0.9300 ?
C31 C32 . 1.497(3) ?
C32 H32A . 0.9600 ?
C32 H32B . 0.9600 ?
C32 H32C . 0.9600 ?

loop_
_geom_hbond_atom_site_label_D
_geom_hbond_atom_site_label_H
_geom_hbond_atom_site_label_A
_geom_hbond_site_symmetry_A
_geom_hbond_distance_DH
_geom_hbond_distance_HA
_geom_hbond_distance_DA
_geom_hbond_angle_DHA
N1 H1n O3 1_655 0.86(2) 2.07(2) 2.909(3) 164(2)
N2 H2n O4 2_666 0.88(2) 2.08(2) 2.931(3) 162.6(19)
N3 H3n O1 1_455 0.870(19) 2.107(19) 2.960(3) 166(2)
N4 H4n O5 1_455 0.869(19) 2.18(2) 3.036(2) 169.5(19)
C8 H8b O6 1_665 0.96 2.71 3.640(3) 163
C6 H6 O6 1_665 0.93 2.67 3.541(3) 156
C16 H16c O6 1_565 0.96 2.65 3.477(3) 145

loop_
_geom_torsion_atom_site_label_1
_geom_torsion_atom_site_label_2
_geom_torsion_atom_site_label_3
_geom_torsion_atom_site_label_4
_geom_torsion_site_symmetry_1
_geom_torsion_site_symmetry_2
_geom_torsion_site_symmetry_3
_geom_torsion_site_symmetry_4
_geom_torsion
_geom_torsion_publ_flag
O2 S1 N1 C1 . . . . -50.44(18) ?
O1 S1 N1 C1 . . . . -179.04(16) ?
C9 S1 N1 C1 . . . . 66.66(18) ?
S1 N1 C1 C6 . . . . -107.5(2) ?
S1 N1 C1 C2 . . . . 75.9(2) ?
C6 C1 C2 C3 . . . . 0.1(4) ?
N1 C1 C2 C3 . . . . 176.6(2) ?
C1 C2 C3 C4 . . . . -0.4(4) ?
C2 C3 C4 C5 . . . . 0.6(4) ?
C2 C3 C4 C7 . . . . -178.7(3) ?
C3 C4 C5 C6 . . . . -0.5(4) ?
C7 C4 C5 C6 . . . . 178.8(3) ?
C3 C4 C5 C8 . . . . -179.4(3) ?
C7 C4 C5 C8 . . . . -0.2(4) ?
C2 C1 C6 C5 . . . . 0.0(3) ?
N1 C1 C6 C5 . . . . -176.5(2) ?
C4 C5 C6 C1 . . . . 0.2(3) ?
C8 C5 C6 C1 . . . . 179.2(2) ?
O2 S1 C9 C14 . . . . 4.5(2) ?
O1 S1 C9 C14 . . . . 135.1(2) ?
N1 S1 C9 C14 . . . . -112.9(2) ?
O2 S1 C9 C10 . . . . -174.89(18) ?
O1 S1 C9 C10 . . . . -44.3(2) ?
N1 S1 C9 C10 . . . . 67.8(2) ?
C14 C9 C10 C11 . . . . 0.6(4) ?
S1 C9 C10 C11 . . . . -179.98(19) ?
C9 C10 C11 C12 . . . . 0.4(4) ?
C10 C11 C12 C13 . . . . -1.4(4) ?
C10 C11 C12 N2 . . . . 179.4(2) ?
C15 N2 C12 C13 . . . . -0.1(4) ?
C15 N2 C12 C11 . . . . 179.1(2) ?
C11 C12 C13 C14 . . . . 1.4(4) ?
N2 C12 C13 C14 . . . . -179.4(2) ?
C10 C9 C14 C13 . . . . -0.6(4) ?
S1 C9 C14 C13 . . . . -180.0(2) ?
C12 C13 C14 C9 . . . . -0.4(4) ?
C12 N2 C15 O3 . . . . 0.5(4) ?
C12 N2 C15 C16 . . . . -179.0(2) ?
O4 S2 N3 C17 . . . . -177.69(14) ?
O5 S2 N3 C17 . . . . -49.72(16) ?
C25 S2 N3 C17 . . . . 66.87(16) ?
S2 N3 C17 C22 . . . . -93.8(2) ?
S2 N3 C17 C18 . . . . 85.6(2) ?
C22 C17 C18 C19 . . . . 2.7(3) ?
N3 C17 C18 C19 . . . . -176.69(19) ?
C17 C18 C19 C20 . . . . -0.9(3) ?
C17 C18 C19 C23 . . . . 180.0(2) ?
C18 C19 C20 C21 . . . . -1.7(3) ?
C23 C19 C20 C21 . . . . 177.3(2) ?
C18 C19 C20 C24 . . . . 179.4(2) ?
C23 C19 C20 C24 . . . . -1.6(4) ?
C19 C20 C21 C22 . . . . 2.8(4) ?
C24 C20 C21 C22 . . . . -178.3(2) ?
C18 C17 C22 C21 . . . . -1.7(3) ?
N3 C17 C22 C21 . . . . 177.7(2) ?
C20 C21 C22 C17 . . . . -1.1(4) ?
O4 S2 C25 C30 . . . . 157.72(17) ?
O5 S2 C25 C30 . . . . 27.17(19) ?
N3 S2 C25 C30 . . . . -88.61(18) ?
O4 S2 C25 C26 . . . . -25.36(19) ?
O5 S2 C25 C26 . . . . -155.90(16) ?
N3 S2 C25 C26 . . . . 88.32(17) ?
C30 C25 C26 C27 . . . . -0.3(3) ?
S2 C25 C26 C27 . . . . -177.26(15) ?
C25 C26 C27 C28 . . . . 0.3(3) ?
C26 C27 C28 C29 . . . . -0.1(3) ?
C26 C27 C28 N4 . . . . 179.47(18) ?
C31 N4 C28 C29 . . . . 0.6(3) ?
C31 N4 C28 C27 . . . . -178.9(2) ?
C27 C28 C29 C30 . . . . 0.0(3) ?
N4 C28 C29 C30 . . . . -179.6(2) ?
C28 C29 C30 C25 . . . . 0.0(3) ?
C26 C25 C30 C29 . . . . 0.2(3) ?
S2 C25 C30 C29 . . . . 177.16(17) ?
C28 N4 C31 O6 . . . . -3.2(4) ?
C28 N4 C31 C32 . . . . 175.9(2) ?
